data_2228174
loop_
_publ_author_name
'Torre-Fern\'andez, Laura'
'Suero, Marcos G.'
'Garc\'ia-Granda, Santiago'

_publ_section_title
;
 5-Hydroxy-7-phenyl-5-(prop-2-yn-1-yl)-5,6-dihydro-1-benzofuran-2(4<i>H</i>)-one
 monohydrate
;
_journal_coeditor_code ZQ2046
_journal_issue 11
_journal_name_full 'Acta Crystallographica Section E'
_journal_page_first o2834
_journal_paper_doi 10.1107/S1600536810028400
_journal_volume 66
_journal_year 2010
_chemical_formula_iupac 'C17 H14 O3, H2 O'
_chemical_formula_moiety 'C17 H14 O3, H2 O'
_chemical_formula_sum 'C17 H16 O4'
_chemical_formula_weight 284.30
_chemical_name_systematic
;
5-Hydroxy-7-phenyl-5-(prop-2-yn-1-yl)-5,6-dihydro-1-benzofuran-2(4<i>H</i>)-one
monohydrate
;
_space_group_IT_number 14
_symmetry_cell_setting monoclinic
_symmetry_space_group_name_Hall '-P 2ybc'
_symmetry_space_group_name_H-M 'P 1 21/c 1'
_atom_sites_solution_hydrogens geom
_atom_sites_solution_primary direct
_atom_sites_solution_secondary difmap
_cell_angle_alpha 90.00
_cell_angle_beta 91.145(2)
_cell_angle_gamma 90.00
_cell_formula_units_Z 4
_cell_length_a 9.1585(2)
_cell_length_b 9.2160(3)
_cell_length_c 17.4628(5)
_cell_measurement_reflns_used 3327
_cell_measurement_temperature 293(2)
_cell_measurement_theta_max 27.49
_cell_measurement_theta_min 1.00
_cell_volume 1473.65(7)
_computing_cell_refinement 'SCALEPACK (Otwinowski & Minor, 1997)'
_computing_data_collection 'COLLECT (Nonius, 2000)'
_computing_data_reduction
;
DENZO and SCALEPACK (Otwinowski & Minor, 1997)
;
_computing_molecular_graphics 'ORTEP-3 for Windows (Farrugia, 1997)'
_computing_publication_material 'WinGX (Farrugia, 1999)'
_computing_structure_refinement 'SHELXL97 (Sheldrick, 2008)'
_computing_structure_solution 'SIR2004 (Burla <i>et al.</i>, 2005)'
_diffrn_ambient_temperature 293(2)
_diffrn_detector_area_resol_mean 9
_diffrn_measured_fraction_theta_full 0.998
_diffrn_measured_fraction_theta_max 0.997
_diffrn_measurement_device '95mm CCD camera on \k-goniostat'
_diffrn_measurement_device_type 'Nonius KappaCCD'
_diffrn_measurement_method 'CCD rotation images, thick slices'
_diffrn_radiation_monochromator 'horizonally mounted graphite crystal'
_diffrn_radiation_source 'Enraf--Nonius FR590'
_diffrn_radiation_type MoK\a
_diffrn_radiation_wavelength 0.71073
_diffrn_reflns_av_R_equivalents 0.0284
_diffrn_reflns_av_sigmaI/netI 0.0529
_diffrn_reflns_limit_h_max 11
_diffrn_reflns_limit_h_min -11
_diffrn_reflns_limit_k_max 11
_diffrn_reflns_limit_k_min -11
_diffrn_reflns_limit_l_max 22
_diffrn_reflns_limit_l_min -22
_diffrn_reflns_number 5821
_diffrn_reflns_theta_full 25.00
_diffrn_reflns_theta_max 27.49
_diffrn_reflns_theta_min 2.22
_exptl_absorpt_coefficient_mu 0.091
_exptl_absorpt_correction_T_max 0.983
_exptl_absorpt_correction_T_min 0.982
_exptl_absorpt_correction_type refdelf
_exptl_absorpt_process_details '(XABS2; Parkin <i>et al.</i>, 1995)'
_exptl_crystal_colour colourless
_exptl_crystal_density_diffrn 1.281
_exptl_crystal_density_method 'not measured'
_exptl_crystal_description prismatic
_exptl_crystal_F_000 600
_exptl_crystal_size_max 0.20
_exptl_crystal_size_mid 0.20
_exptl_crystal_size_min 0.18
_refine_diff_density_max 0.504
_refine_diff_density_min -0.690
_refine_ls_extinction_method none
_refine_ls_goodness_of_fit_ref 1.144
_refine_ls_hydrogen_treatment constr
_refine_ls_matrix_type full
_refine_ls_number_parameters 195
_refine_ls_number_reflns 3360
_refine_ls_number_restraints 3
_refine_ls_restrained_S_all 1.143
_refine_ls_R_factor_all 0.0968
_refine_ls_R_factor_gt 0.0526
_refine_ls_shift/su_max 0.000
_refine_ls_shift/su_mean 0.000
_refine_ls_structure_factor_coef Fsqd
_refine_ls_weighting_details 'w=1/[\s^2^(Fo^2^)+(0.1074P)^2^] where P=(Fo^2^+2Fc^2^)/3'
_refine_ls_weighting_scheme calc
_refine_ls_wR_factor_gt 0.1393
_refine_ls_wR_factor_ref 0.1905
_reflns_number_gt 2251
_reflns_number_total 3360
_reflns_threshold_expression I>2sigma(I)
_cod_data_source_file zq2046.cif
_cod_data_source_block I
_cod_original_sg_symbol_H-M 'P 21/c'
_cod_database_code 2228174
_cod_database_fobs_code 2228174

loop_
_symmetry_equiv_pos_as_xyz
'x, y, z'
'-x, y+1/2, -z+1/2'
'-x, -y, -z'
'x, -y-1/2, z-1/2'

loop_
_atom_site_type_symbol
_atom_site_label
_atom_site_fract_x
_atom_site_fract_y
_atom_site_fract_z
_atom_site_U_iso_or_equiv
_atom_site_adp_type
_atom_site_calc_flag
_atom_site_refinement_flags
_atom_site_occupancy
_atom_site_disorder_assembly
_atom_site_disorder_group
O O10 0.09705(15) -0.35189(15) 0.55947(8) 0.0309(4) Uani d . 1 . .
H H10 0.0938 -0.3890 0.5168 0.046 Uiso calc R 1 . .
O O21 0.07886(17) -0.41878(17) 0.40700(9) 0.0371(4) Uani d GD 1 . .
H H21A 0.0106 -0.5029 0.4127 0.108(13) Uiso d GD 1 . .
H H21B 0.0326 -0.3487 0.3699 0.080(10) Uiso d GD 1 . .
O O1 0.15674(17) 0.09639(15) 0.59615(7) 0.0299(4) Uani d . 1 . .
O O14 0.0447(2) 0.21621(17) 0.69040(8) 0.0424(5) Uani d . 1 . .
C C16 0.2016(2) 0.0987(2) 0.42937(12) 0.0332(5) Uani d . 1 . .
H H16 0.1281 0.1288 0.4617 0.040 Uiso calc R 1 . .
C C5 0.2133(2) -0.0433(2) 0.58766(11) 0.0257(5) Uani d . 1 . .
C C9 0.2434(2) -0.2746(2) 0.66557(11) 0.0283(5) Uani d . 1 . .
H H9A 0.1778 -0.3283 0.6981 0.034 Uiso calc R 1 . .
H H9B 0.3403 -0.2774 0.6889 0.034 Uiso calc R 1 . .
C C11 0.3067(2) -0.4999(2) 0.58931(12) 0.0334(5) Uani d . 1 . .
H H11A 0.2479 -0.5566 0.6239 0.040 Uiso calc R 1 . .
H H11B 0.2965 -0.5428 0.5388 0.040 Uiso calc R 1 . .
C C8 0.2462(2) -0.3443(2) 0.58623(11) 0.0267(5) Uani d . 1 . .
C C2 0.1017(3) 0.1045(2) 0.66926(11) 0.0319(5) Uani d . 1 . .
C C12 0.4598(3) -0.5102(2) 0.61430(12) 0.0327(5) Uani d . 1 . .
C C4 0.1930(2) -0.1211(2) 0.65843(10) 0.0260(5) Uani d . 1 . .
C C6 0.2752(2) -0.0953(2) 0.52416(11) 0.0244(5) Uani d . 1 . .
C C17 0.2193(3) 0.1677(3) 0.35963(12) 0.0408(6) Uani d . 1 . .
H H17 0.1571 0.2432 0.3454 0.049 Uiso calc R 1 . .
C C7 0.3324(2) -0.2498(2) 0.53073(11) 0.0281(5) Uani d . 1 . .
H H7A 0.4338 -0.2469 0.5478 0.034 Uiso calc R 1 . .
H H7B 0.3288 -0.2945 0.4804 0.034 Uiso calc R 1 . .
C C15 0.2936(2) -0.0165(2) 0.45162(11) 0.0264(5) Uani d . 1 . .
C C20 0.4029(2) -0.0591(2) 0.40115(11) 0.0325(5) Uani d . 1 . .
H H20 0.4645 -0.1357 0.4143 0.039 Uiso calc R 1 . .
C C3 0.1265(2) -0.0318(2) 0.70729(11) 0.0308(5) Uani d . 1 . .
H H3 0.1009 -0.0542 0.7572 0.037 Uiso calc R 1 . .
C C19 0.4203(3) 0.0118(3) 0.33181(13) 0.0391(6) Uani d . 1 . .
H H19 0.4938 -0.0171 0.2991 0.047 Uiso calc R 1 . .
C C18 0.3288(3) 0.1249(3) 0.31113(12) 0.0412(6) Uani d . 1 . .
H H18 0.3409 0.1723 0.2647 0.049 Uiso calc R 1 . .
C C13 0.5838(3) -0.5168(3) 0.63321(14) 0.0429(6) Uani d . 1 . .
H H13 0.6818 -0.5221 0.6481 0.051 Uiso calc R 1 . .

loop_
_atom_site_aniso_label
_atom_site_aniso_U_11
_atom_site_aniso_U_22
_atom_site_aniso_U_33
_atom_site_aniso_U_12
_atom_site_aniso_U_13
_atom_site_aniso_U_23
O10 0.0292(9) 0.0298(8) 0.0334(8) 0.0001(6) -0.0032(6) -0.0002(6)
O21 0.0357(9) 0.0365(9) 0.0391(9) -0.0021(7) 0.0032(7) 0.0071(7)
O1 0.0433(9) 0.0239(8) 0.0228(7) 0.0043(7) 0.0059(6) -0.0005(6)
O14 0.0641(12) 0.0332(10) 0.0302(8) 0.0141(8) 0.0060(7) -0.0034(7)
C16 0.0351(13) 0.0383(13) 0.0263(11) 0.0022(10) 0.0027(9) 0.0027(9)
C5 0.0274(11) 0.0224(11) 0.0275(10) 0.0011(8) 0.0006(8) 0.0005(8)
C9 0.0311(12) 0.0276(11) 0.0262(10) 0.0018(9) 0.0017(8) 0.0045(9)
C11 0.0361(13) 0.0273(11) 0.0367(12) 0.0042(10) 0.0008(9) 0.0006(9)
C8 0.0245(11) 0.0258(11) 0.0296(10) 0.0006(9) -0.0016(8) 0.0017(8)
C2 0.0389(13) 0.0326(12) 0.0243(10) 0.0026(10) 0.0024(9) -0.0039(9)
C12 0.0388(15) 0.0298(12) 0.0296(11) 0.0069(10) 0.0045(9) -0.0020(9)
C4 0.0270(11) 0.0273(11) 0.0238(10) -0.0027(9) -0.0016(8) 0.0008(8)
C6 0.0225(10) 0.0273(11) 0.0235(10) -0.0015(8) 0.0013(8) -0.0014(8)
C17 0.0456(15) 0.0438(14) 0.0328(12) 0.0013(12) -0.0017(10) 0.0099(10)
C7 0.0296(12) 0.0271(11) 0.0278(10) 0.0013(9) 0.0025(8) -0.0019(8)
C15 0.0279(12) 0.0284(11) 0.0227(10) -0.0049(9) -0.0007(8) -0.0016(8)
C20 0.0339(13) 0.0368(13) 0.0269(11) -0.0016(10) 0.0040(9) -0.0015(9)
C3 0.0362(13) 0.0343(12) 0.0219(10) 0.0019(10) 0.0040(9) 0.0011(8)
C19 0.0399(14) 0.0498(15) 0.0281(11) -0.0069(11) 0.0096(9) -0.0014(10)
C18 0.0477(15) 0.0494(15) 0.0265(11) -0.0089(12) 0.0006(10) 0.0096(10)
C13 0.0374(15) 0.0505(16) 0.0407(13) 0.0106(12) -0.0011(11) -0.0062(11)

loop_
_atom_type_symbol
_atom_type_description
_atom_type_scat_dispersion_real
_atom_type_scat_dispersion_imag
_atom_type_scat_source
C C 0.0033 0.0016 'International Tables Vol C Tables 4.2.6.8 and 6.1.1.4'
H H 0.0000 0.0000 'International Tables Vol C Tables 4.2.6.8 and 6.1.1.4'
O O 0.0106 0.0060 'International Tables Vol C Tables 4.2.6.8 and 6.1.1.4'

loop_
_geom_angle_atom_site_label_1
_geom_angle_atom_site_label_2
_geom_angle_atom_site_label_3
_geom_angle_site_symmetry_1
_geom_angle_site_symmetry_3
_geom_angle
_geom_angle_publ_flag
C8 O10 H10 . . 109.5 ?
H21A O21 H21B . . 107.9 ?
C2 O1 C5 . . 106.88(15) ?
C17 C16 C15 . . 120.6(2) ?
C17 C16 H16 . . 119.7 ?
C15 C16 H16 . . 119.7 ?
C6 C5 O1 . . 125.43(18) ?
C6 C5 C4 . . 126.35(19) ?
O1 C5 C4 . . 108.21(16) ?
C4 C9 C8 . . 109.49(16) ?
C4 C9 H9A . . 109.8 ?
C8 C9 H9A . . 109.8 ?
C4 C9 H9B . . 109.8 ?
C8 C9 H9B . . 109.8 ?
H9A C9 H9B . . 108.2 ?
C12 C11 C8 . . 114.41(18) ?
C12 C11 H11A . . 108.7 ?
C8 C11 H11A . . 108.7 ?
C12 C11 H11B . . 108.7 ?
C8 C11 H11B . . 108.7 ?
H11A C11 H11B . . 107.6 ?
O10 C8 C9 . . 106.40(16) ?
O10 C8 C7 . . 108.67(15) ?
C9 C8 C7 . . 110.64(17) ?
O10 C8 C11 . . 107.82(16) ?
C9 C8 C11 . . 111.90(16) ?
C7 C8 C11 . . 111.21(17) ?
O14 C2 O1 . . 119.52(19) ?
O14 C2 C3 . . 131.7(2) ?
O1 C2 C3 . . 108.78(17) ?
C13 C12 C11 . . 178.7(2) ?
C3 C4 C5 . . 107.93(18) ?
C3 C4 C9 . . 132.25(18) ?
C5 C4 C9 . . 119.83(17) ?
C5 C6 C15 . . 126.24(19) ?
C5 C6 C7 . . 114.96(17) ?
C15 C6 C7 . . 118.79(16) ?
C18 C17 C16 . . 120.4(2) ?
C18 C17 H17 . . 119.8 ?
C16 C17 H17 . . 119.8 ?
C6 C7 C8 . . 113.49(16) ?
C6 C7 H7A . . 108.9 ?
C8 C7 H7A . . 108.9 ?
C6 C7 H7B . . 108.9 ?
C8 C7 H7B . . 108.9 ?
H7A C7 H7B . . 107.7 ?
C20 C15 C16 . . 117.96(19) ?
C20 C15 C6 . . 119.86(19) ?
C16 C15 C6 . . 122.15(19) ?
C19 C20 C15 . . 120.8(2) ?
C19 C20 H20 . . 119.6 ?
C15 C20 H20 . . 119.6 ?
C4 C3 C2 . . 108.20(18) ?
C4 C3 H3 . . 125.9 ?
C2 C3 H3 . . 125.9 ?
C18 C19 C20 . . 120.3(2) ?
C18 C19 H19 . . 119.9 ?
C20 C19 H19 . . 119.9 ?
C19 C18 C17 . . 119.9(2) ?
C19 C18 H18 . . 120.0 ?
C17 C18 H18 . . 120.0 ?
C12 C13 H13 . . 180.0 ?

loop_
_geom_bond_atom_site_label_1
_geom_bond_atom_site_label_2
_geom_bond_site_symmetry_2
_geom_bond_distance
_geom_bond_publ_flag
O10 C8 . 1.436(2) ?
O10 H10 . 0.8200 ?
O21 H21A . 1.0020 ?
O21 H21B . 1.0021 ?
O1 C2 . 1.384(2) ?
O1 C5 . 1.397(2) ?
O14 C2 . 1.215(3) ?
C16 C17 . 1.386(3) ?
C16 C15 . 1.405(3) ?
C16 H16 . 0.9300 ?
C5 C6 . 1.344(3) ?
C5 C4 . 1.444(3) ?
C9 C4 . 1.492(3) ?
C9 C8 . 1.528(3) ?
C9 H9A . 0.9700 ?
C9 H9B . 0.9700 ?
C11 C12 . 1.463(3) ?
C11 C8 . 1.538(3) ?
C11 H11A . 0.9700 ?
C11 H11B . 0.9700 ?
C8 C7 . 1.533(3) ?
C2 C3 . 1.437(3) ?
C12 C13 . 1.179(3) ?
C4 C3 . 1.341(3) ?
C6 C15 . 1.473(3) ?
C6 C7 . 1.521(3) ?
C17 C18 . 1.383(4) ?
C17 H17 . 0.9300 ?
C7 H7A . 0.9700 ?
C7 H7B . 0.9700 ?
C15 C20 . 1.403(3) ?
C20 C19 . 1.387(3) ?
C20 H20 . 0.9300 ?
C3 H3 . 0.9300 ?
C19 C18 . 1.381(3) ?
C19 H19 . 0.9300 ?
C18 H18 . 0.9300 ?
C13 H13 . 0.9300 ?

loop_
_geom_hbond_atom_site_label_D
_geom_hbond_atom_site_label_H
_geom_hbond_atom_site_label_A
_geom_hbond_site_symmetry_A
_geom_hbond_distance_DH
_geom_hbond_distance_HA
_geom_hbond_distance_DA
_geom_hbond_angle_DHA
O10 H10 O21 . 0.82 1.94 2.735(2) 163.4
O21 H21A O10 3_546 1.00 1.74 2.728(2) 169.2
O21 H21B O14 3_556 1.00 1.75 2.754(2) 176.0
C13 H13 O21 3_646 0.93 2.47 3.236(3) 139.4

loop_
_geom_torsion_atom_site_label_1
_geom_torsion_atom_site_label_2
_geom_torsion_atom_site_label_3
_geom_torsion_atom_site_label_4
_geom_torsion_site_symmetry_1
_geom_torsion_site_symmetry_2
_geom_torsion_site_symmetry_3
_geom_torsion_site_symmetry_4
_geom_torsion
_geom_torsion_publ_flag
C2 O1 C5 C6 . . . . 179.1(2) ?
C2 O1 C5 C4 . . . . -0.7(2) ?
C4 C9 C8 O10 . . . . -66.2(2) ?
C4 C9 C8 C7 . . . . 51.7(2) ?
C4 C9 C8 C11 . . . . 176.32(17) ?
C12 C11 C8 O10 . . . . 178.87(16) ?
C12 C11 C8 C9 . . . . -64.5(2) ?
C12 C11 C8 C7 . . . . 59.8(2) ?
C5 O1 C2 O14 . . . . -179.3(2) ?
C5 O1 C2 C3 . . . . 0.9(2) ?
C6 C5 C4 C3 . . . . -179.6(2) ?
O1 C5 C4 C3 . . . . 0.2(2) ?
C6 C5 C4 C9 . . . . 0.0(3) ?
O1 C5 C4 C9 . . . . 179.82(17) ?
C8 C9 C4 C3 . . . . 154.0(2) ?
C8 C9 C4 C5 . . . . -25.5(3) ?
O1 C5 C6 C15 . . . . -0.8(3) ?
C4 C5 C6 C15 . . . . 179.0(2) ?
O1 C5 C6 C7 . . . . 178.16(18) ?
C4 C5 C6 C7 . . . . -2.1(3) ?
C15 C16 C17 C18 . . . . -0.5(4) ?
C5 C6 C7 C8 . . . . 30.3(3) ?
C15 C6 C7 C8 . . . . -150.71(18) ?
O10 C8 C7 C6 . . . . 60.3(2) ?
C9 C8 C7 C6 . . . . -56.2(2) ?
C11 C8 C7 C6 . . . . 178.83(16) ?
C17 C16 C15 C20 . . . . -0.2(3) ?
C17 C16 C15 C6 . . . . -178.1(2) ?
C5 C6 C15 C20 . . . . 156.6(2) ?
C7 C6 C15 C20 . . . . -22.3(3) ?
C5 C6 C15 C16 . . . . -25.5(3) ?
C7 C6 C15 C16 . . . . 155.6(2) ?
C16 C15 C20 C19 . . . . 0.7(3) ?
C6 C15 C20 C19 . . . . 178.67(19) ?
C5 C4 C3 C2 . . . . 0.3(2) ?
C9 C4 C3 C2 . . . . -179.2(2) ?
O14 C2 C3 C4 . . . . 179.5(2) ?
O1 C2 C3 C4 . . . . -0.8(2) ?
C15 C20 C19 C18 . . . . -0.6(3) ?
C20 C19 C18 C17 . . . . -0.1(4) ?
C16 C17 C18 C19 . . . . 0.7(4) ?
